data_7242538
loop_
_publ_author_name
'Shu, Yuanhong'
'Ye, Kaiqi'
'Yue, Yuan'
'Sun, Jingbo'
'Wang, Haoran'
'Zhong, Jiangbin'
'Yang, Xiqiao'
'Gao, Hongqiang'
'Lu, Ran'

_publ_section_title
;
 Fluorine as a robust balancer for tuning the reactivity of
 topo-photoreactions of chalcones and the photomechanical effects of
 molecular crystals
;
_journal_issue 34
_journal_name_full CrystEngComm
_journal_page_first 5856
_journal_page_last 5868
_journal_paper_doi 10.1039/D1CE00086A
_journal_volume 23
_journal_year 2021
_chemical_formula_moiety 'C30 H18 Cl2 F4 O2'
_chemical_formula_sum 'C30 H18 Cl2 F0.25 O6'
_chemical_formula_weight 550.09
_space_group_crystal_system monoclinic
_space_group_IT_number 9
_space_group_name_Hall 'C -2yc'
_space_group_name_H-M_alt 'C 1 c 1'
_atom_sites_solution_hydrogens geom
_atom_sites_solution_primary iterative
_audit_creation_date 2021-03-11
_audit_creation_method
;
Olex2 1.2
(compiled 2018.05.29 svn.r3508 for OlexSys, GUI svn.r5506)
;
_audit_update_record
;
2021-03-11 deposited with the CCDC.	2021-03-26 downloaded from the CCDC.
;
_cell_angle_alpha 90
_cell_angle_beta 114.0250(10)
_cell_angle_gamma 90
_cell_formula_units_Z 4
_cell_length_a 12.4423(4)
_cell_length_b 24.3784(8)
_cell_length_c 8.8538(3)
_cell_measurement_reflns_used 9754
_cell_measurement_temperature 100
_cell_measurement_theta_max 30.51
_cell_measurement_theta_min 3.02
_cell_volume 2452.91(14)
_computing_cell_refinement 'SAINT V8.38A (?, 2016)'
_computing_data_reduction 'SAINT V8.38A (?, 2016)'
_computing_molecular_graphics 'Olex2 (Dolomanov et al., 2009)'
_computing_publication_material 'Olex2 (Dolomanov et al., 2009)'
_computing_structure_refinement 'XL (Sheldrick, 2008)'
_computing_structure_solution 'olex2.solve (Bourhis et al., 2015)'
_diffrn_ambient_temperature 100.0
_diffrn_measured_fraction_theta_full 0.996
_diffrn_measured_fraction_theta_max 0.997
_diffrn_measurement_device_type 'Bruker APEX-II CCD'
_diffrn_measurement_method '\f and \w scans'
_diffrn_radiation_type MoK\a
_diffrn_radiation_wavelength 0.71073
_diffrn_reflns_av_R_equivalents 0.0199
_diffrn_reflns_av_unetI/netI 0.0273
_diffrn_reflns_Laue_measured_fraction_full 0.996
_diffrn_reflns_Laue_measured_fraction_max 0.997
_diffrn_reflns_limit_h_max 17
_diffrn_reflns_limit_h_min -17
_diffrn_reflns_limit_k_max 34
_diffrn_reflns_limit_k_min -34
_diffrn_reflns_limit_l_max 11
_diffrn_reflns_limit_l_min -12
_diffrn_reflns_number 17516
_diffrn_reflns_point_group_measured_fraction_full 0.903
_diffrn_reflns_point_group_measured_fraction_max 0.844
_diffrn_reflns_theta_full 25.242
_diffrn_reflns_theta_max 30.516
_diffrn_reflns_theta_min 3.023
_exptl_absorpt_coefficient_mu 0.313
_exptl_absorpt_correction_type none
_exptl_crystal_colour colourless
_exptl_crystal_colour_primary colourless
_exptl_crystal_density_diffrn 1.490
_exptl_crystal_description plate
_exptl_crystal_F_000 1129
_exptl_crystal_size_max 0.9
_exptl_crystal_size_mid 0.1
_exptl_crystal_size_min 0.1
_refine_diff_density_max 0.295
_refine_diff_density_min -0.205
_refine_diff_density_rms 0.048
_refine_ls_abs_structure_details
;
 Flack x determined using 2337 quotients [(I+)-(I-)]/[(I+)+(I-)]
 (Parsons, Flack and Wagner, Acta Cryst. B69 (2013) 249-259).
;
_refine_ls_abs_structure_Flack 0.012(15)
_refine_ls_extinction_method none
_refine_ls_goodness_of_fit_ref 1.049
_refine_ls_hydrogen_treatment constr
_refine_ls_matrix_type full
_refine_ls_number_parameters 343
_refine_ls_number_reflns 6323
_refine_ls_number_restraints 2
_refine_ls_restrained_S_all 1.048
_refine_ls_R_factor_all 0.0326
_refine_ls_R_factor_gt 0.0294
_refine_ls_shift/su_max 0.003
_refine_ls_shift/su_mean 0.000
_refine_ls_structure_factor_coef Fsqd
_refine_ls_weighting_details 'w=1/[\s^2^(Fo^2^)+(0.0348P)^2^+1.3818P] where P=(Fo^2^+2Fc^2^)/3'
_refine_ls_weighting_scheme calc
_refine_ls_wR_factor_gt 0.0702
_refine_ls_wR_factor_ref 0.0726
_reflns_Friedel_coverage 0.689
_reflns_Friedel_fraction_full 0.809
_reflns_Friedel_fraction_max 0.690
_reflns_number_gt 6016
_reflns_number_total 6323
_reflns_threshold_expression 'I > 2\s(I)'
_cod_data_source_file d1ce00086a31.cif
_cod_data_source_block D-2FChCl-4
_cod_depositor_comments 'Adding full bibliography for 7242537--7242549.cif.'
_cod_database_code 7242538
_shelx_shelxl_version_number 2014/7
_shelx_space_group_comment
;
The symmetry employed for this shelxl refinement is uniquely defined
by the following loop, which should always be used as a source of
symmetry information in preference to the above space-group names.
They are only intended as comments.
;
_olex2_refinement_description
;
1. Fixed Uiso
 At 1.2 times of:
  All C(H) groups
2.a Ternary CH refined with riding coordinates:
 C6(H6), C7(H7), C15(H15), C16(H16)
2.b Aromatic/amide H refined with riding coordinates:
 C2(H2), C3(H3), C10(H10), C11(H11), C13(H13), C14(H14), C17(H17), C18(H18),
 C20(H20), C22(H22), C24(H24), C26(H26), C28(H28), C30(H30)
;
_olex2_submission_special_instructions 'No special instructions were received'

loop_
_space_group_symop_operation_xyz
'x, y, z'
'x, -y, z+1/2'
'x+1/2, y+1/2, z'
'x+1/2, -y+1/2, z+1/2'

loop_
_atom_site_label
_atom_site_type_symbol
_atom_site_fract_x
_atom_site_fract_y
_atom_site_fract_z
_atom_site_U_iso_or_equiv
_atom_site_adp_type
_atom_site_occupancy
_atom_site_site_symmetry_order
_atom_site_calc_flag
_atom_site_refinement_flags_posn
_atom_site_refinement_flags_adp
_atom_site_refinement_flags_occupancy
_atom_site_disorder_assembly
_atom_site_disorder_group
Cl1 Cl 0.03779(5) 0.12252(2) 0.63690(7) 0.02493(12) Uani 1 1 d . . . . .
Cl2 Cl 0.56424(5) 0.06838(2) 0.08525(7) 0.02386(11) Uani 1 1 d . . . . .
O1 O 0.77678(13) 0.25803(6) 0.6794(2) 0.0237(3) Uani 1 1 d . . . . .
O2 O 0.57630(13) 0.21221(6) 0.7694(2) 0.0217(3) Uani 1 1 d . . . . .
F3 F 0.37678(14) 0.52787(5) 0.6611(2) 0.0311(3) Uani 1 1 d . . . . .
F4 F 0.15540(16) 0.41830(7) 0.2063(2) 0.0437(4) Uani 1 1 d . . . . .
F5 F 0.96315(13) 0.45427(6) 0.91567(19) 0.0325(3) Uani 1 1 d . . . . .
F6 F 0.66038(13) 0.50190(6) 0.4082(2) 0.0361(4) Uani 1 1 d . . . . .
C1 C 0.16687(18) 0.15707(9) 0.6639(3) 0.0188(4) Uani 1 1 d . . . . .
C2 C 0.27299(19) 0.12920(9) 0.7364(3) 0.0203(4) Uani 1 1 d . . . . .
H2 H 0.2758 0.0931 0.7780 0.024 Uiso 1 1 calc R . . . .
C3 C 0.37532(19) 0.15532(8) 0.7468(3) 0.0187(4) Uani 1 1 d . . . . .
H3 H 0.4489 0.1370 0.7962 0.022 Uiso 1 1 calc R . . . .
C4 C 0.37018(18) 0.20860(8) 0.6847(3) 0.0151(4) Uani 1 1 d . . . . .
C5 C 0.48120(17) 0.23241(8) 0.6845(2) 0.0152(4) Uani 1 1 d . . . . .
C6 C 0.47027(17) 0.28142(7) 0.5756(2) 0.0138(3) Uani 1 1 d . . . . .
H6 H 0.3987 0.2804 0.4691 0.017 Uiso 1 1 calc R . . . .
C7 C 0.58459(17) 0.29629(7) 0.5539(2) 0.0139(3) Uani 1 1 d . . . . .
H7 H 0.5632 0.3163 0.4470 0.017 Uiso 1 1 calc R . . . .
C8 C 0.67782(17) 0.25366(8) 0.5708(3) 0.0160(4) Uani 1 1 d . . . . .
C9 C 0.64779(18) 0.20870(8) 0.4462(3) 0.0158(4) Uani 1 1 d . . . . .
C10 C 0.73630(18) 0.17198(8) 0.4536(3) 0.0201(4) Uani 1 1 d . . . . .
H10 H 0.8137 0.1761 0.5368 0.024 Uiso 1 1 calc R . . . .
C11 C 0.71138(19) 0.12948(9) 0.3399(3) 0.0217(4) Uani 1 1 d . . . . .
H11 H 0.7715 0.1048 0.3438 0.026 Uiso 1 1 calc R . . . .
C12 C 0.59762(19) 0.12367(8) 0.2205(3) 0.0176(4) Uani 1 1 d . . . . .
C13 C 0.53535(18) 0.20277(8) 0.3227(3) 0.0176(4) Uani 1 1 d . . . . .
H13 H 0.4757 0.2283 0.3155 0.021 Uiso 1 1 calc R . . . .
C14 C 0.50892(18) 0.15998(8) 0.2095(3) 0.0181(4) Uani 1 1 d . . . . .
H14 H 0.4316 0.1557 0.1261 0.022 Uiso 1 1 calc R . . . .
C15 C 0.61711(16) 0.33830(8) 0.6956(2) 0.0134(3) Uani 1 1 d . . . . .
H15 H 0.6661 0.3191 0.8012 0.016 Uiso 1 1 calc R . . . .
C16 C 0.48378(17) 0.33659(7) 0.6742(2) 0.0136(3) Uani 1 1 d . . . . .
H16 H 0.4791 0.3297 0.7827 0.016 Uiso 1 1 calc R . . . .
C17 C 0.16023(19) 0.21059(9) 0.6092(3) 0.0188(4) Uani 1 1 d . . . . .
H17 H 0.0872 0.2295 0.5665 0.023 Uiso 1 1 calc R . . . .
C18 C 0.26248(18) 0.23627(8) 0.6178(3) 0.0169(4) Uani 1 1 d . . . . .
H18 H 0.2591 0.2727 0.5781 0.020 Uiso 1 1 calc R . . . .
C19 C 0.40424(17) 0.38352(8) 0.5835(3) 0.0146(4) Uani 1 1 d . . . . .
C20 C 0.42449(18) 0.43448(8) 0.6642(3) 0.0176(4) Uani 1 1 d . . . . .
H20 H 0.4853 0.4387 0.7718 0.021 Uiso 1 1 calc R . . . .
C21 C 0.3543(2) 0.47821(8) 0.5842(3) 0.0212(4) Uani 1 1 d . . . . .
C22 C 0.2629(2) 0.47479(9) 0.4306(3) 0.0254(5) Uani 1 1 d . . . . .
H22 H 0.2155 0.5056 0.3788 0.030 Uiso 1 1 calc R . . . .
C23 C 0.2444(2) 0.42398(10) 0.3565(3) 0.0257(5) Uani 1 1 d . . . . .
C24 C 0.3132(2) 0.37825(8) 0.4280(3) 0.0198(4) Uani 1 1 d . . . . .
H24 H 0.2981 0.3441 0.3714 0.024 Uiso 1 1 calc R . . . .
C25 C 0.68106(17) 0.38935(8) 0.6852(2) 0.0141(4) Uani 1 1 d . . . . .
C26 C 0.79162(18) 0.40029(8) 0.8099(3) 0.0175(4) Uani 1 1 d . . . . .
H26 H 0.8230 0.3773 0.9045 0.021 Uiso 1 1 calc R . . . .
C27 C 0.85508(19) 0.44486(9) 0.7947(3) 0.0210(4) Uani 1 1 d . . . . .
C28 C 0.8147(2) 0.47985(9) 0.6617(3) 0.0226(4) Uani 1 1 d . . . . .
H28 H 0.8599 0.5101 0.6530 0.027 Uiso 1 1 calc R . . . .
C29 C 0.70462(19) 0.46843(9) 0.5416(3) 0.0215(4) Uani 1 1 d . . . . .
C30 C 0.63625(18) 0.42452(8) 0.5487(3) 0.0180(4) Uani 1 1 d . . . . .
H30 H 0.5606 0.4184 0.4629 0.022 Uiso 1 1 calc R . . . .

loop_
_atom_site_aniso_label
_atom_site_aniso_U_11
_atom_site_aniso_U_22
_atom_site_aniso_U_33
_atom_site_aniso_U_23
_atom_site_aniso_U_13
_atom_site_aniso_U_12
Cl1 0.0183(2) 0.0340(3) 0.0235(2) 0.0018(2) 0.0094(2) -0.0070(2)
Cl2 0.0299(3) 0.0190(2) 0.0223(2) -0.0036(2) 0.0103(2) 0.00469(19)
O1 0.0126(7) 0.0256(8) 0.0266(8) -0.0041(7) 0.0016(6) 0.0002(6)
O2 0.0151(7) 0.0203(7) 0.0242(8) 0.0050(6) 0.0025(6) 0.0000(5)
F3 0.0375(8) 0.0153(6) 0.0469(9) -0.0037(6) 0.0237(7) 0.0016(6)
F4 0.0362(9) 0.0346(8) 0.0350(9) 0.0069(7) -0.0112(7) 0.0086(7)
F5 0.0209(7) 0.0300(7) 0.0340(8) -0.0064(6) -0.0017(6) -0.0100(5)
F6 0.0289(8) 0.0368(8) 0.0403(9) 0.0232(7) 0.0117(7) -0.0008(6)
C1 0.0173(9) 0.0251(10) 0.0164(10) -0.0020(8) 0.0093(8) -0.0049(7)
C2 0.0210(10) 0.0187(9) 0.0217(10) 0.0023(8) 0.0092(8) -0.0019(7)
C3 0.0183(10) 0.0172(9) 0.0198(10) 0.0031(8) 0.0071(8) 0.0018(7)
C4 0.0170(9) 0.0146(8) 0.0129(8) -0.0005(7) 0.0052(7) -0.0011(7)
C5 0.0150(9) 0.0129(8) 0.0153(9) -0.0016(7) 0.0038(7) -0.0013(6)
C6 0.0122(8) 0.0135(8) 0.0146(9) -0.0010(7) 0.0043(7) 0.0000(6)
C7 0.0124(8) 0.0136(8) 0.0140(9) 0.0007(7) 0.0039(7) -0.0002(6)
C8 0.0126(8) 0.0159(8) 0.0182(9) -0.0004(7) 0.0049(7) -0.0009(7)
C9 0.0139(8) 0.0158(8) 0.0179(10) 0.0008(7) 0.0066(7) 0.0011(7)
C10 0.0135(9) 0.0200(9) 0.0247(11) 0.0006(8) 0.0058(8) 0.0031(7)
C11 0.0195(10) 0.0194(9) 0.0281(11) 0.0000(8) 0.0116(9) 0.0049(7)
C12 0.0223(10) 0.0143(8) 0.0176(10) -0.0010(7) 0.0098(8) 0.0008(7)
C13 0.0149(9) 0.0179(9) 0.0194(10) -0.0021(8) 0.0064(8) 0.0035(7)
C14 0.0165(9) 0.0190(9) 0.0173(10) -0.0012(8) 0.0054(8) 0.0015(7)
C15 0.0119(8) 0.0141(8) 0.0127(8) 0.0000(7) 0.0037(7) -0.0006(6)
C16 0.0129(8) 0.0132(8) 0.0142(9) -0.0004(7) 0.0049(7) -0.0014(6)
C17 0.0165(10) 0.0243(10) 0.0167(9) 0.0000(8) 0.0078(8) 0.0027(7)
C18 0.0167(9) 0.0166(8) 0.0169(9) -0.0009(7) 0.0065(8) 0.0010(7)
C19 0.0139(9) 0.0146(8) 0.0166(9) 0.0014(7) 0.0076(7) 0.0000(7)
C20 0.0161(9) 0.0171(9) 0.0215(10) -0.0011(8) 0.0096(8) -0.0010(7)
C21 0.0224(10) 0.0144(8) 0.0335(12) -0.0006(8) 0.0183(9) -0.0011(7)
C22 0.0218(11) 0.0190(9) 0.0363(13) 0.0103(9) 0.0127(10) 0.0066(8)
C23 0.0201(11) 0.0259(10) 0.0246(12) 0.0077(9) 0.0024(9) 0.0027(8)
C24 0.0179(9) 0.0189(9) 0.0198(9) 0.0019(8) 0.0049(8) 0.0012(7)
C25 0.0145(9) 0.0133(8) 0.0157(9) -0.0020(7) 0.0074(7) -0.0004(6)
C26 0.0177(9) 0.0153(8) 0.0166(9) -0.0023(7) 0.0040(8) 0.0003(7)
C27 0.0148(9) 0.0189(9) 0.0265(11) -0.0073(8) 0.0054(8) -0.0025(7)
C28 0.0195(10) 0.0162(9) 0.0350(12) -0.0013(8) 0.0140(9) -0.0021(7)
C29 0.0211(10) 0.0191(9) 0.0272(11) 0.0047(8) 0.0126(9) 0.0014(8)
C30 0.0157(9) 0.0202(9) 0.0182(10) 0.0025(8) 0.0070(8) -0.0003(7)

loop_
_atom_type_symbol
_atom_type_description
_atom_type_scat_dispersion_real
_atom_type_scat_dispersion_imag
_atom_type_scat_source
C C 0.0033 0.0016 'International Tables Vol C Tables 4.2.6.8 and 6.1.1.4'
H H 0.0000 0.0000 'International Tables Vol C Tables 4.2.6.8 and 6.1.1.4'
Cl Cl 0.1484 0.1585 'International Tables Vol C Tables 4.2.6.8 and 6.1.1.4'
O O 0.0106 0.0060 'International Tables Vol C Tables 4.2.6.8 and 6.1.1.4'
F F 0.0171 0.0103 'International Tables Vol C Tables 4.2.6.8 and 6.1.1.4'

loop_
_geom_angle_atom_site_label_1
_geom_angle_atom_site_label_2
_geom_angle_atom_site_label_3
_geom_angle
_geom_angle_site_symmetry_1
_geom_angle_site_symmetry_3
_geom_angle_publ_flag
C2 C1 Cl1 118.51(16) . . ?
C17 C1 Cl1 119.22(17) . . ?
C17 C1 C2 122.26(19) . . ?
C1 C2 H2 120.7 . . ?
C1 C2 C3 118.62(19) . . ?
C3 C2 H2 120.7 . . ?
C2 C3 H3 119.9 . . ?
C2 C3 C4 120.21(19) . . ?
C4 C3 H3 119.9 . . ?
C3 C4 C5 117.66(18) . . ?
C18 C4 C3 119.72(18) . . ?
C18 C4 C5 122.53(17) . . ?
O2 C5 C4 120.47(18) . . ?
O2 C5 C6 121.84(18) . . ?
C4 C5 C6 117.69(17) . . ?
C5 C6 H6 113.4 . . ?
C5 C6 C7 114.56(16) . . ?
C5 C6 C16 111.19(16) . . ?
C7 C6 H6 113.4 . . ?
C7 C6 C16 88.44(14) . . ?
C16 C6 H6 113.4 . . ?
C6 C7 H7 109.0 . . ?
C8 C7 C6 121.95(16) . . ?
C8 C7 H7 109.0 . . ?
C8 C7 C15 115.97(16) . . ?
C15 C7 C6 90.24(14) . . ?
C15 C7 H7 109.0 . . ?
O1 C8 C7 120.20(18) . . ?
O1 C8 C9 121.07(18) . . ?
C9 C8 C7 118.62(17) . . ?
C10 C9 C8 118.69(18) . . ?
C13 C9 C8 121.87(17) . . ?
C13 C9 C10 119.43(19) . . ?
C9 C10 H10 119.9 . . ?
C11 C10 C9 120.3(2) . . ?
C11 C10 H10 119.9 . . ?
C10 C11 H11 120.5 . . ?
C12 C11 C10 119.08(19) . . ?
C12 C11 H11 120.5 . . ?
C11 C12 Cl2 119.21(16) . . ?
C11 C12 C14 121.7(2) . . ?
C14 C12 Cl2 119.11(17) . . ?
C9 C13 H13 119.6 . . ?
C9 C13 C14 120.84(18) . . ?
C14 C13 H13 119.6 . . ?
C12 C14 C13 118.70(19) . . ?
C12 C14 H14 120.7 . . ?
C13 C14 H14 120.7 . . ?
C7 C15 H15 108.0 . . ?
C7 C15 C16 88.28(14) . . ?
C16 C15 H15 108.0 . . ?
C25 C15 C7 118.11(16) . . ?
C25 C15 H15 108.0 . . ?
C25 C15 C16 124.59(16) . . ?
C6 C16 C15 87.68(14) . . ?
C6 C16 H16 110.8 . . ?
C15 C16 H16 110.8 . . ?
C19 C16 C6 116.93(16) . . ?
C19 C16 C15 117.95(16) . . ?
C19 C16 H16 110.8 . . ?
C1 C17 H17 120.6 . . ?
C1 C17 C18 118.84(19) . . ?
C18 C17 H17 120.6 . . ?
C4 C18 H18 119.9 . . ?
C17 C18 C4 120.23(19) . . ?
C17 C18 H18 119.9 . . ?
C20 C19 C16 117.14(18) . . ?
C24 C19 C16 123.39(18) . . ?
C24 C19 C20 119.46(18) . . ?
C19 C20 H20 120.7 . . ?
C21 C20 C19 118.6(2) . . ?
C21 C20 H20 120.7 . . ?
F3 C21 C20 118.2(2) . . ?
F3 C21 C22 117.88(19) . . ?
C22 C21 C20 123.9(2) . . ?
C21 C22 H22 122.0 . . ?
C21 C22 C23 115.9(2) . . ?
C23 C22 H22 122.0 . . ?
F4 C23 C22 118.3(2) . . ?
F4 C23 C24 118.2(2) . . ?
C22 C23 C24 123.5(2) . . ?
C19 C24 C23 118.7(2) . . ?
C19 C24 H24 120.7 . . ?
C23 C24 H24 120.7 . . ?
C26 C25 C15 119.12(18) . . ?
C26 C25 C30 118.96(18) . . ?
C30 C25 C15 121.79(18) . . ?
C25 C26 H26 120.3 . . ?
C27 C26 C25 119.45(19) . . ?
C27 C26 H26 120.3 . . ?
F5 C27 C26 118.6(2) . . ?
F5 C27 C28 118.15(19) . . ?
C28 C27 C26 123.2(2) . . ?
C27 C28 H28 122.0 . . ?
C27 C28 C29 115.97(19) . . ?
C29 C28 H28 122.0 . . ?
F6 C29 C28 118.33(19) . . ?
F6 C29 C30 117.8(2) . . ?
C28 C29 C30 123.9(2) . . ?
C25 C30 H30 120.8 . . ?
C29 C30 C25 118.5(2) . . ?
C29 C30 H30 120.8 . . ?

loop_
_geom_bond_atom_site_label_1
_geom_bond_atom_site_label_2
_geom_bond_distance
_geom_bond_site_symmetry_2
_geom_bond_publ_flag
Cl1 C1 1.741(2) . ?
Cl2 C12 1.737(2) . ?
O1 C8 1.220(2) . ?
O2 C5 1.218(2) . ?
F3 C21 1.361(2) . ?
F4 C23 1.347(3) . ?
F5 C27 1.355(3) . ?
F6 C29 1.355(3) . ?
C1 C2 1.388(3) . ?
C1 C17 1.383(3) . ?
C2 H2 0.9500 . ?
C2 C3 1.392(3) . ?
C3 H3 0.9500 . ?
C3 C4 1.402(3) . ?
C4 C5 1.499(3) . ?
C4 C18 1.398(3) . ?
C5 C6 1.506(3) . ?
C6 H6 1.0000 . ?
C6 C7 1.554(3) . ?
C6 C16 1.574(3) . ?
C7 H7 1.0000 . ?
C7 C8 1.519(3) . ?
C7 C15 1.541(3) . ?
C8 C9 1.490(3) . ?
C9 C10 1.400(3) . ?
C9 C13 1.389(3) . ?
C10 H10 0.9500 . ?
C10 C11 1.389(3) . ?
C11 H11 0.9500 . ?
C11 C12 1.386(3) . ?
C12 C14 1.387(3) . ?
C13 H13 0.9500 . ?
C13 C14 1.391(3) . ?
C14 H14 0.9500 . ?
C15 H15 1.0000 . ?
C15 C16 1.592(3) . ?
C15 C25 1.500(3) . ?
C16 H16 1.0000 . ?
C16 C19 1.512(3) . ?
C17 H17 0.9500 . ?
C17 C18 1.392(3) . ?
C18 H18 0.9500 . ?
C19 C20 1.404(3) . ?
C19 C24 1.388(3) . ?
C20 H20 0.9500 . ?
C20 C21 1.377(3) . ?
C21 C22 1.375(4) . ?
C22 H22 0.9500 . ?
C22 C23 1.376(3) . ?
C23 C24 1.391(3) . ?
C24 H24 0.9500 . ?
C25 C26 1.395(3) . ?
C25 C30 1.399(3) . ?
C26 H26 0.9500 . ?
C26 C27 1.382(3) . ?
C27 C28 1.373(3) . ?
C28 H28 0.9500 . ?
C28 C29 1.377(3) . ?
C29 C30 1.385(3) . ?
C30 H30 0.9500 . ?

loop_
_geom_torsion_atom_site_label_1
_geom_torsion_atom_site_label_2
_geom_torsion_atom_site_label_3
_geom_torsion_atom_site_label_4
_geom_torsion
_geom_torsion_site_symmetry_1
_geom_torsion_site_symmetry_2
_geom_torsion_site_symmetry_3
_geom_torsion_site_symmetry_4
_geom_torsion_publ_flag
Cl1 C1 C2 C3 175.23(17) . . . . ?
Cl1 C1 C17 C18 -174.34(16) . . . . ?
Cl2 C12 C14 C13 177.31(16) . . . . ?
O1 C8 C9 C10 -1.4(3) . . . . ?
O1 C8 C9 C13 179.4(2) . . . . ?
O2 C5 C6 C7 11.6(3) . . . . ?
O2 C5 C6 C16 -86.7(2) . . . . ?
F3 C21 C22 C23 179.2(2) . . . . ?
F4 C23 C24 C19 -179.3(2) . . . . ?
F5 C27 C28 C29 179.7(2) . . . . ?
F6 C29 C30 C25 179.53(18) . . . . ?
C1 C2 C3 C4 -0.2(3) . . . . ?
C1 C17 C18 C4 -1.6(3) . . . . ?
C2 C1 C17 C18 4.0(3) . . . . ?
C2 C3 C4 C5 -174.17(19) . . . . ?
C2 C3 C4 C18 2.5(3) . . . . ?
C3 C4 C5 O2 -17.0(3) . . . . ?
C3 C4 C5 C6 162.57(18) . . . . ?
C3 C4 C18 C17 -1.6(3) . . . . ?
C4 C5 C6 C7 -167.98(17) . . . . ?
C4 C5 C6 C16 93.7(2) . . . . ?
C5 C4 C18 C17 174.89(19) . . . . ?
C5 C6 C7 C8 26.3(3) . . . . ?
C5 C6 C7 C15 -94.98(17) . . . . ?
C5 C6 C16 C15 98.70(16) . . . . ?
C5 C6 C16 C19 -140.93(17) . . . . ?
C6 C7 C8 O1 -117.4(2) . . . . ?
C6 C7 C8 C9 66.3(3) . . . . ?
C6 C7 C15 C16 -17.48(14) . . . . ?
C6 C7 C15 C25 -146.37(17) . . . . ?
C6 C16 C19 C20 -173.29(17) . . . . ?
C6 C16 C19 C24 7.5(3) . . . . ?
C7 C6 C16 C15 -17.11(14) . . . . ?
C7 C6 C16 C19 103.26(17) . . . . ?
C7 C8 C9 C10 174.88(18) . . . . ?
C7 C8 C9 C13 -4.3(3) . . . . ?
C7 C15 C16 C6 17.26(14) . . . . ?
C7 C15 C16 C19 -102.19(18) . . . . ?
C7 C15 C25 C26 -120.4(2) . . . . ?
C7 C15 C25 C30 55.5(3) . . . . ?
C8 C7 C15 C16 -143.69(16) . . . . ?
C8 C7 C15 C25 87.4(2) . . . . ?
C8 C9 C10 C11 179.81(19) . . . . ?
C8 C9 C13 C14 -178.98(19) . . . . ?
C9 C10 C11 C12 -0.7(3) . . . . ?
C9 C13 C14 C12 -1.0(3) . . . . ?
C10 C9 C13 C14 1.8(3) . . . . ?
C10 C11 C12 Cl2 -176.47(17) . . . . ?
C10 C11 C12 C14 1.6(3) . . . . ?
C11 C12 C14 C13 -0.8(3) . . . . ?
C13 C9 C10 C11 -1.0(3) . . . . ?
C15 C7 C8 O1 -9.4(3) . . . . ?
C15 C7 C8 C9 174.28(17) . . . . ?
C15 C16 C19 C20 -70.7(2) . . . . ?
C15 C16 C19 C24 110.1(2) . . . . ?
C15 C25 C26 C27 174.90(19) . . . . ?
C15 C25 C30 C29 -174.84(19) . . . . ?
C16 C6 C7 C8 138.92(19) . . . . ?
C16 C6 C7 C15 17.68(14) . . . . ?
C16 C15 C25 C26 130.5(2) . . . . ?
C16 C15 C25 C30 -53.6(3) . . . . ?
C16 C19 C20 C21 179.31(19) . . . . ?
C16 C19 C24 C23 179.2(2) . . . . ?
C17 C1 C2 C3 -3.1(3) . . . . ?
C18 C4 C5 O2 166.5(2) . . . . ?
C18 C4 C5 C6 -14.0(3) . . . . ?
C19 C20 C21 F3 -178.03(18) . . . . ?
C19 C20 C21 C22 1.8(3) . . . . ?
C20 C19 C24 C23 0.0(3) . . . . ?
C20 C21 C22 C23 -0.6(3) . . . . ?
C21 C22 C23 F4 179.6(2) . . . . ?
C21 C22 C23 C24 -0.9(4) . . . . ?
C22 C23 C24 C19 1.2(4) . . . . ?
C24 C19 C20 C21 -1.4(3) . . . . ?
C25 C15 C16 C6 140.76(19) . . . . ?
C25 C15 C16 C19 21.3(3) . . . . ?
C25 C26 C27 F5 -178.87(18) . . . . ?
C25 C26 C27 C28 0.3(3) . . . . ?
C26 C25 C30 C29 1.1(3) . . . . ?
C26 C27 C28 C29 0.5(3) . . . . ?
C27 C28 C29 F6 179.7(2) . . . . ?
C27 C28 C29 C30 -0.6(3) . . . . ?
C28 C29 C30 C25 -0.2(3) . . . . ?
C30 C25 C26 C27 -1.1(3) . . . . ?
